data_4027393
loop_
_publ_author_name
'R. Rama Suresh'
'K. C. Kumara Swamy'

_publ_section_title
;
 Palladium-Catalyzed Annulation of Allenes with Indole-2-carboxylic Acid
 Derivatives: Synthesis of Indolo[2,3-c]pyrane-1-ones via Ar-I Reactivity
 or C-H Functionalization
;
_journal_name_full 'Journal of Organic Chemistry'
_journal_page_first 6959
_journal_page_last 6969
_journal_paper_doi 10.1021/jo301149s
_journal_volume 77
_journal_year 2012
_chemical_formula_moiety 'C16 H15 N O4'
_chemical_formula_sum 'C16 H15 N O4'
_chemical_formula_weight 285.29
_chemical_name_systematic
; 

 ? 

;
_space_group_IT_number 14
_symmetry_cell_setting monoclinic
_symmetry_space_group_name_Hall '-P 2ybc'
_symmetry_space_group_name_H-M 'P 1 21/c 1'
_atom_sites_solution_hydrogens geom
_atom_sites_solution_primary direct
_atom_sites_solution_secondary difmap
_audit_creation_method SHELXL-97
_cell_angle_alpha 90.00
_cell_angle_beta 103.842(3)
_cell_angle_gamma 90.00
_cell_formula_units_Z 4
_cell_length_a 13.362(3)
_cell_length_b 13.883(3)
_cell_length_c 7.8491(17)
_cell_measurement_temperature 273(2)
_cell_volume 1413.8(5)
_computing_structure_refinement 'SHELXL-97 (Sheldrick, 1997)'
_computing_structure_solution 'SHELXS-97 (Sheldrick, 1990)'
_diffrn_ambient_temperature 273(2)
_diffrn_measured_fraction_theta_full 1.000
_diffrn_measured_fraction_theta_max 1.000
_diffrn_radiation_monochromator graphite
_diffrn_radiation_source 'fine-focus sealed tube'
_diffrn_radiation_type MoK\a
_diffrn_radiation_wavelength 0.71073
_diffrn_reflns_av_R_equivalents 0.0348
_diffrn_reflns_av_sigmaI/netI 0.0221
_diffrn_reflns_limit_h_max 15
_diffrn_reflns_limit_h_min -15
_diffrn_reflns_limit_k_max 16
_diffrn_reflns_limit_k_min -16
_diffrn_reflns_limit_l_max 9
_diffrn_reflns_limit_l_min -9
_diffrn_reflns_number 13301
_diffrn_reflns_theta_full 25.00
_diffrn_reflns_theta_max 25.00
_diffrn_reflns_theta_min 1.57
_exptl_absorpt_coefficient_mu 0.097
_exptl_absorpt_correction_T_max 0.9904
_exptl_absorpt_correction_T_min 0.9715
_exptl_absorpt_correction_type empirical
_exptl_absorpt_process_details 'SADABS, Sheldric (1996)'
_exptl_crystal_density_diffrn 1.340
_exptl_crystal_F_000 600
_exptl_crystal_size_max 0.30
_exptl_crystal_size_mid 0.20
_exptl_crystal_size_min 0.10
_refine_diff_density_max 0.237
_refine_diff_density_min -0.168
_refine_diff_density_rms 0.037
_refine_ls_extinction_coef 0.020(3)
_refine_ls_extinction_expression Fc^*^=kFc[1+0.001xFc^2^\l^3^/sin(2\q)]^-1/4^
_refine_ls_extinction_method SHELXL
_refine_ls_goodness_of_fit_ref 1.032
_refine_ls_hydrogen_treatment constr
_refine_ls_matrix_type full
_refine_ls_number_parameters 193
_refine_ls_number_reflns 2484
_refine_ls_number_restraints 0
_refine_ls_restrained_S_all 1.032
_refine_ls_R_factor_all 0.0586
_refine_ls_R_factor_gt 0.0501
_refine_ls_shift/su_max 0.011
_refine_ls_shift/su_mean 0.001
_refine_ls_structure_factor_coef Fsqd
_refine_ls_weighting_details 'calc w=1/[\s^2^(Fo^2^)+(0.0638P)^2^+0.4598P] where P=(Fo^2^+2Fc^2^)/3'
_refine_ls_weighting_scheme calc
_refine_ls_wR_factor_gt 0.1283
_refine_ls_wR_factor_ref 0.1351
_reflns_number_gt 2096
_reflns_number_total 2484
_reflns_threshold_expression >2sigma(I)
_cod_data_source_file jo301149s_si_002_4.cif
_cod_data_source_block compd-37
_cod_original_cell_volume 1413.7(6)
_cod_database_code 4027393

loop_
_symmetry_equiv_pos_as_xyz
'x, y, z'
'-x, y+1/2, -z+1/2'
'-x, -y, -z'
'x, -y-1/2, z-1/2'

loop_
_atom_site_label
_atom_site_type_symbol
_atom_site_fract_x
_atom_site_fract_y
_atom_site_fract_z
_atom_site_U_iso_or_equiv
_atom_site_adp_type
_atom_site_occupancy
_atom_site_symmetry_multiplicity
_atom_site_calc_flag
_atom_site_refinement_flags
N1 N 0.59586(13) 0.05972(17) 0.1864(2) 0.0744(6) Uani 1 1 d .
O1 O 0.54095(14) 0.26911(17) 0.1253(3) 0.1147(8) Uani 1 1 d .
O2 O 0.68892(12) 0.28976(11) 0.0529(2) 0.0756(5) Uani 1 1 d .
O3 O 0.97445(12) 0.13990(13) 0.37046(19) 0.0818(5) Uani 1 1 d .
O4 O 1.07364(10) 0.07035(10) 0.21674(17) 0.0618(4) Uani 1 1 d .
C1 C 0.49754(18) 0.0678(3) 0.2370(4) 0.1066(11) Uani 1 1 d .
H1A H 0.4619 0.0072 0.2176 0.160 Uiso 1 1 calc R
H1B H 0.4561 0.1168 0.1676 0.160 Uiso 1 1 calc R
H1C H 0.5102 0.0846 0.3589 0.160 Uiso 1 1 calc R
C2 C 0.65415(19) -0.02267(19) 0.1945(3) 0.0706(6) Uani 1 1 d .
C3 C 0.6305(3) -0.1167(3) 0.2351(3) 0.1058(11) Uani 1 1 d .
H3 H 0.5687 -0.1311 0.2641 0.127 Uiso 1 1 calc R
C4 C 0.7014(4) -0.1863(2) 0.2307(4) 0.1264(14) Uani 1 1 d .
H4 H 0.6878 -0.2494 0.2576 0.152 Uiso 1 1 calc R
C5 C 0.7931(3) -0.16535(18) 0.1870(4) 0.1030(10) Uani 1 1 d .
H5 H 0.8395 -0.2149 0.1841 0.124 Uiso 1 1 calc R
C6 C 0.8176(2) -0.07415(15) 0.1482(3) 0.0718(6) Uani 1 1 d .
H6 H 0.8800 -0.0613 0.1201 0.086 Uiso 1 1 calc R
C7 C 0.74727(15) -0.00025(14) 0.1513(2) 0.0561(5) Uani 1 1 d .
C8 C 0.74425(13) 0.10090(13) 0.1155(2) 0.0489(4) Uani 1 1 d .
C9 C 0.81461(13) 0.16718(13) 0.0666(2) 0.0487(4) Uani 1 1 d .
C10 C 0.78239(16) 0.25718(15) 0.0366(3) 0.0621(5) Uani 1 1 d .
H10 H 0.8264 0.3010 0.0022 0.074 Uiso 1 1 calc R
C11 C 0.61902(17) 0.2318(2) 0.1080(3) 0.0740(7) Uani 1 1 d .
C12 C 0.65110(14) 0.13427(16) 0.1371(2) 0.0581(5) Uani 1 1 d .
C13 C 0.92112(14) 0.13918(14) 0.0556(2) 0.0529(5) Uani 1 1 d .
H13A H 0.9509 0.1912 0.0014 0.064 Uiso 1 1 calc R
H13B H 0.9171 0.0828 -0.0188 0.064 Uiso 1 1 calc R
C14 C 0.99053(14) 0.11744(13) 0.2325(2) 0.0500(4) Uani 1 1 d .
C15 C 1.14977(17) 0.04654(18) 0.3771(3) 0.0726(6) Uani 1 1 d .
H15A H 1.1251 -0.0062 0.4371 0.087 Uiso 1 1 calc R
H15B H 1.1619 0.1018 0.4551 0.087 Uiso 1 1 calc R
C16 C 1.24567(18) 0.0188(2) 0.3299(3) 0.0846(7) Uani 1 1 d .
H16A H 1.2324 -0.0344 0.2495 0.127 Uiso 1 1 calc R
H16B H 1.2961 0.0003 0.4337 0.127 Uiso 1 1 calc R
H16C H 1.2712 0.0724 0.2755 0.127 Uiso 1 1 calc R

loop_
_atom_site_aniso_label
_atom_site_aniso_U_11
_atom_site_aniso_U_22
_atom_site_aniso_U_33
_atom_site_aniso_U_23
_atom_site_aniso_U_13
_atom_site_aniso_U_12
N1 0.0517(10) 0.1195(17) 0.0561(10) -0.0081(10) 0.0211(8) -0.0291(11)
O1 0.0789(12) 0.1546(19) 0.1194(16) 0.0018(13) 0.0409(11) 0.0530(12)
O2 0.0726(10) 0.0691(10) 0.0876(11) 0.0066(8) 0.0239(8) 0.0243(8)
O3 0.0729(10) 0.1154(14) 0.0592(9) -0.0190(8) 0.0200(8) 0.0240(9)
O4 0.0568(8) 0.0779(9) 0.0524(8) -0.0044(6) 0.0163(6) 0.0167(7)
C1 0.0537(13) 0.195(3) 0.0781(16) -0.0137(18) 0.0300(12) -0.0347(17)
C2 0.0761(14) 0.0868(16) 0.0487(11) -0.0056(10) 0.0147(10) -0.0350(13)
C3 0.129(3) 0.117(2) 0.0701(16) -0.0005(16) 0.0199(16) -0.080(2)
C4 0.205(4) 0.071(2) 0.095(2) 0.0039(17) 0.018(2) -0.059(2)
C5 0.167(3) 0.0531(14) 0.0864(18) -0.0015(12) 0.0249(19) -0.0158(17)
C6 0.1024(17) 0.0526(12) 0.0618(13) -0.0037(10) 0.0222(12) -0.0026(11)
C7 0.0682(12) 0.0578(11) 0.0433(10) -0.0039(8) 0.0153(9) -0.0167(10)
C8 0.0476(10) 0.0572(11) 0.0439(9) -0.0048(8) 0.0148(7) -0.0041(8)
C9 0.0495(10) 0.0500(10) 0.0497(10) 0.0003(8) 0.0179(8) -0.0002(8)
C10 0.0608(12) 0.0586(12) 0.0700(13) 0.0066(10) 0.0220(10) 0.0037(10)
C11 0.0570(12) 0.1033(18) 0.0644(13) -0.0031(12) 0.0202(10) 0.0223(12)
C12 0.0454(10) 0.0805(14) 0.0500(10) -0.0072(9) 0.0144(8) -0.0031(9)
C13 0.0498(10) 0.0566(11) 0.0573(11) 0.0019(8) 0.0224(8) -0.0012(8)
C14 0.0481(10) 0.0493(10) 0.0579(11) -0.0070(8) 0.0229(8) -0.0019(8)
C15 0.0696(14) 0.0913(16) 0.0547(12) 0.0000(11) 0.0101(10) 0.0173(12)
C16 0.0689(14) 0.1083(19) 0.0708(15) -0.0055(13) 0.0053(11) 0.0275(14)

loop_
_atom_type_symbol
_atom_type_description
_atom_type_scat_dispersion_real
_atom_type_scat_dispersion_imag
_atom_type_scat_source
C C 0.0033 0.0016 'International Tables Vol C Tables 4.2.6.8 and 6.1.1.4'
H H 0.0000 0.0000 'International Tables Vol C Tables 4.2.6.8 and 6.1.1.4'
N N 0.0061 0.0033 'International Tables Vol C Tables 4.2.6.8 and 6.1.1.4'
O O 0.0106 0.0060 'International Tables Vol C Tables 4.2.6.8 and 6.1.1.4'

loop_
_geom_angle_atom_site_label_1
_geom_angle_atom_site_label_2
_geom_angle_atom_site_label_3
_geom_angle
C2 N1 C12 107.55(17)
C2 N1 C1 125.8(2)
C12 N1 C1 126.4(2)
C10 O2 C11 122.73(17)
C14 O4 C15 117.48(15)
N1 C1 H1A 109.5
N1 C1 H1B 109.5
H1A C1 H1B 109.5
N1 C1 H1C 109.5
H1A C1 H1C 109.5
H1B C1 H1C 109.5
N1 C2 C3 129.1(3)
N1 C2 C7 109.25(19)
C3 C2 C7 121.7(3)
C4 C3 C2 117.4(3)
C4 C3 H3 121.3
C2 C3 H3 121.3
C3 C4 C5 121.5(3)
C3 C4 H4 119.2
C5 C4 H4 119.2
C6 C5 C4 121.8(3)
C6 C5 H5 119.1
C4 C5 H5 119.1
C5 C6 C7 118.8(3)
C5 C6 H6 120.6
C7 C6 H6 120.6
C6 C7 C2 118.8(2)
C6 C7 C8 134.88(18)
C2 C7 C8 106.31(19)
C12 C8 C7 106.85(17)
C12 C8 C9 119.20(18)
C7 C8 C9 133.95(17)
C10 C9 C8 116.60(17)
C10 C9 C13 120.50(17)
C8 C9 C13 122.86(16)
C9 C10 O2 124.24(19)
C9 C10 H10 117.9
O2 C10 H10 117.9
O1 C11 O2 117.1(2)
O1 C11 C12 129.0(3)
O2 C11 C12 113.91(17)
C8 C12 N1 110.03(19)
C8 C12 C11 123.19(19)
N1 C12 C11 126.76(19)
C9 C13 C14 112.54(14)
C9 C13 H13A 109.1
C14 C13 H13A 109.1
C9 C13 H13B 109.1
C14 C13 H13B 109.1
H13A C13 H13B 107.8
O3 C14 O4 123.50(18)
O3 C14 C13 125.40(17)
O4 C14 C13 111.10(15)
O4 C15 C16 108.23(17)
O4 C15 H15A 110.1
C16 C15 H15A 110.1
O4 C15 H15B 110.1
C16 C15 H15B 110.1
H15A C15 H15B 108.4
C15 C16 H16A 109.5
C15 C16 H16B 109.5
H16A C16 H16B 109.5
C15 C16 H16C 109.5
H16A C16 H16C 109.5
H16B C16 H16C 109.5

loop_
_geom_bond_atom_site_label_1
_geom_bond_atom_site_label_2
_geom_bond_distance
N1 C2 1.377(3)
N1 C12 1.379(3)
N1 C1 1.465(3)
O1 C11 1.201(2)
O2 C10 1.363(2)
O2 C11 1.378(3)
O3 C14 1.195(2)
O4 C14 1.320(2)
O4 C15 1.455(3)
C1 H1A 0.9600
C1 H1B 0.9600
C1 H1C 0.9600
C2 C3 1.398(4)
C2 C7 1.400(3)
C3 C4 1.359(5)
C3 H3 0.9300
C4 C5 1.380(5)
C4 H4 0.9300
C5 C6 1.360(3)
C5 H5 0.9300
C6 C7 1.395(3)
C6 H6 0.9300
C7 C8 1.431(3)
C8 C12 1.376(3)
C8 C9 1.432(2)
C9 C10 1.324(3)
C9 C13 1.498(2)
C10 H10 0.9300
C11 C12 1.422(3)
C13 C14 1.504(3)
C13 H13A 0.9700
C13 H13B 0.9700
C15 C16 1.468(3)
C15 H15A 0.9700
C15 H15B 0.9700
C16 H16A 0.9600
C16 H16B 0.9600
C16 H16C 0.9600

loop_
_cod_related_entry_id
_cod_related_entry_database
_cod_related_entry_code
1 ChemSpider 30659525
